data_7032058
loop_
_publ_author_name
'Wang, Yan-Ning'
'Li, Guang-Hua'
'Bai, Fu-Quan'
'Yu, Jie-Hui'
'Xu, Ji-Qing'

_publ_section_title
;
 New Zn(2+) coordination polymers constructed from acylhydrazidate
 molecules: synthesis and structural characterization.
;
_journal_issue 41
_journal_name_full 'Dalton transactions (Cambridge, England : 2003)'
_journal_page_first 15617
_journal_page_last 15627
_journal_paper_doi 10.1039/c4dt01877j
_journal_volume 43
_journal_year 2014
_chemical_formula_sum 'C10 H8 N13 O2 Zn2'
_chemical_formula_weight 473.03
_chemical_name_systematic
; 
 ? 
;
_space_group_IT_number 15
_symmetry_cell_setting monoclinic
_symmetry_space_group_name_Hall '-C 2yc'
_symmetry_space_group_name_H-M 'C 1 2/c 1'
_atom_sites_solution_hydrogens geom
_atom_sites_solution_primary direct
_atom_sites_solution_secondary difmap
_audit_creation_method SHELXL-97
_cell_angle_alpha 90.00
_cell_angle_beta 117.276(3)
_cell_angle_gamma 90.00
_cell_formula_units_Z 4
_cell_length_a 12.4252(6)
_cell_length_b 12.9640(9)
_cell_length_c 10.3932(5)
_cell_measurement_temperature 293(2)
_cell_volume 1487.99(15)
_computing_cell_refinement 'Bruker SMAR'
_computing_data_collection 'Bruker SMAR'
_computing_data_reduction 'Bruker SMAR'
_computing_structure_refinement 'SHELXL-97 (Sheldrick, 1997)'
_computing_structure_solution 'SHELXS-97 (Sheldrick, 1990)'
_diffrn_ambient_temperature 293(2)
_diffrn_detector_area_resol_mean 9.00cm
_diffrn_measured_fraction_theta_full 0.999
_diffrn_measured_fraction_theta_max 0.999
_diffrn_measurement_device_type 'CCD area detector'
_diffrn_measurement_method 'phi and omega scans'
_diffrn_radiation_monochromator graphite
_diffrn_radiation_source 'fine-focus sealed tube'
_diffrn_radiation_type MoK\a
_diffrn_radiation_wavelength 0.71073
_diffrn_reflns_av_R_equivalents 0.0250
_diffrn_reflns_av_sigmaI/netI 0.0182
_diffrn_reflns_limit_h_max 14
_diffrn_reflns_limit_h_min -14
_diffrn_reflns_limit_k_max 15
_diffrn_reflns_limit_k_min -9
_diffrn_reflns_limit_l_max 12
_diffrn_reflns_limit_l_min -12
_diffrn_reflns_number 4136
_diffrn_reflns_theta_full 25.05
_diffrn_reflns_theta_max 25.05
_diffrn_reflns_theta_min 2.42
_diffrn_standards_decay_% none
_diffrn_standards_interval_count none
_diffrn_standards_interval_time none
_diffrn_standards_number none
_exptl_absorpt_coefficient_mu 3.269
_exptl_absorpt_correction_T_max 0.721
_exptl_absorpt_correction_T_min 0.660
_exptl_absorpt_correction_type empirical
_exptl_absorpt_process_details SADABS
_exptl_crystal_colour yellow
_exptl_crystal_density_diffrn 2.112
_exptl_crystal_density_method 'not measured'
_exptl_crystal_description columnar
_exptl_crystal_F_000 940
_exptl_crystal_size_max 0.13
_exptl_crystal_size_mid 0.12
_exptl_crystal_size_min 0.10
_refine_diff_density_max 0.265
_refine_diff_density_min -0.445
_refine_diff_density_rms 0.072
_refine_ls_extinction_method none
_refine_ls_goodness_of_fit_ref 1.064
_refine_ls_hydrogen_treatment mixed
_refine_ls_matrix_type full
_refine_ls_number_parameters 131
_refine_ls_number_reflns 1328
_refine_ls_number_restraints 0
_refine_ls_restrained_S_all 1.064
_refine_ls_R_factor_all 0.0213
_refine_ls_R_factor_gt 0.0199
_refine_ls_shift/su_max 0.002
_refine_ls_shift/su_mean 0.000
_refine_ls_structure_factor_coef Fsqd
_refine_ls_weighting_details 'calc w=1/[\s^2^(Fo^2^)+(0.0230P)^2^+3.2875P] where P=(Fo^2^+2Fc^2^)/3'
_refine_ls_weighting_scheme calc
_refine_ls_wR_factor_gt 0.0511
_refine_ls_wR_factor_ref 0.0518
_reflns_number_gt 1248
_reflns_number_total 1328
_reflns_threshold_expression >2sigma(I)
_cod_data_source_file c4dt01877j2.cif
_cod_data_source_block 2
_cod_depositor_comments
;
The following automatic conversions were performed:

'_symmetry_cell_setting' value 'MONOCLINIC' changed to 'monoclinic'
according to
/usr/data/users/saulius/crontab/automatic-downloads/rss-feeds/RSC/lib/dictionaries/cif_core.dic
dictionary named 'cif_core.dic' version 2.4.2 from 2011-04-26.

Automatic conversion script
Id: cif_fix_values 2281 2013-09-26 08:29:07Z andrius 

 Adding full bibliography for 7032057--7032059.cif.
;
_cod_original_cell_volume 1487.99(14)
_cod_original_sg_symbol_H-M c2/c
_cod_database_code 7032058

loop_
_symmetry_equiv_pos_as_xyz
'x, y, z'
'-x, y, -z+1/2'
'x+1/2, y+1/2, z'
'-x+1/2, y+1/2, -z+1/2'
'-x, -y, -z'
'x, -y, z-1/2'
'-x+1/2, -y+1/2, -z'
'x+1/2, -y+1/2, z-1/2'

loop_
_atom_site_label
_atom_site_type_symbol
_atom_site_fract_x
_atom_site_fract_y
_atom_site_fract_z
_atom_site_U_iso_or_equiv
_atom_site_adp_type
_atom_site_occupancy
_atom_site_symmetry_multiplicity
_atom_site_calc_flag
_atom_site_refinement_flags
Zn1 Zn 0.33550(2) 0.124511(17) 1.11015(2) 0.01660(10) Uani 1 1 d .
O1 O 0.16936(13) 0.17990(12) 1.02828(15) 0.0218(3) Uani 1 1 d .
N1 N 0.04766(15) 0.25839(13) 0.82026(18) 0.0173(4) Uani 1 1 d .
N2 N 0.0713(4) -0.2039(3) 0.8960(5) 0.0394(11) Uani 0.50 1 d P
H2A H 0.1177 -0.2051 0.9878 0.047 Uiso 0.50 1 calc PR
H2B H 0.0471 -0.2607 0.8486 0.047 Uiso 0.50 1 calc PR
N3 N 0.34975(17) 0.02802(14) 0.97213(19) 0.0217(4) Uani 1 1 d .
N4 N 0.35873(18) -0.07574(15) 1.0007(2) 0.0255(4) Uani 1 1 d .
N5 N 0.3584(2) -0.12476(14) 0.8931(2) 0.0264(4) Uani 1 1 d .
N6 N 0.34876(17) -0.05522(14) 0.78911(19) 0.0227(4) Uani 1 1 d .
N7 N 0.3282(2) 0.12834(15) 0.7705(2) 0.0372(6) Uani 1 1 d .
H7A H 0.3229 0.1849 0.8106 0.045 Uiso 1 1 calc R
H7B H 0.3242 0.1295 0.6857 0.045 Uiso 1 1 calc R
C1 C 0.08623(18) 0.17160(17) 0.8947(2) 0.0179(4) Uani 1 1 d .
C2 C 0.03913(19) 0.07332(17) 0.8252(2) 0.0199(4) Uani 1 1 d .
C3 C 0.0743(2) -0.02049(18) 0.8997(3) 0.0256(5) Uani 1 1 d .
C4 C 0.0366(2) -0.11282(18) 0.8261(3) 0.0312(6) Uani 1 1 d .
C5 C 0.34258(19) 0.03792(17) 0.8406(2) 0.0204(4) Uani 1 1 d .
H00 H 0.126(2) -0.024(2) 1.003(3) 0.028(7) Uiso 1 1 d .

loop_
_atom_site_aniso_label
_atom_site_aniso_U_11
_atom_site_aniso_U_22
_atom_site_aniso_U_33
_atom_site_aniso_U_23
_atom_site_aniso_U_13
_atom_site_aniso_U_12
Zn1 0.02093(15) 0.01436(15) 0.01347(15) -0.00088(8) 0.00700(11) -0.00058(9)
O1 0.0215(8) 0.0236(8) 0.0164(7) 0.0013(6) 0.0053(6) 0.0035(6)
N1 0.0168(8) 0.0152(9) 0.0157(8) -0.0004(7) 0.0038(7) 0.0000(7)
N2 0.040(2) 0.020(2) 0.053(3) 0.009(2) 0.017(2) 0.0019(19)
N3 0.0272(10) 0.0204(10) 0.0186(9) -0.0040(7) 0.0114(8) -0.0018(8)
N4 0.0365(11) 0.0207(10) 0.0220(9) -0.0009(8) 0.0158(8) 0.0011(8)
N5 0.0401(12) 0.0204(10) 0.0226(10) -0.0011(8) 0.0176(9) 0.0012(8)
N6 0.0300(10) 0.0214(10) 0.0180(9) -0.0029(8) 0.0120(8) -0.0017(8)
N7 0.0677(16) 0.0218(11) 0.0300(11) 0.0006(8) 0.0291(12) 0.0041(10)
C1 0.0159(10) 0.0206(11) 0.0178(10) 0.0008(8) 0.0082(8) 0.0013(8)
C2 0.0178(10) 0.0168(11) 0.0240(11) 0.0015(9) 0.0087(9) 0.0010(8)
C3 0.0227(11) 0.0214(12) 0.0302(13) 0.0071(9) 0.0099(10) 0.0021(9)
C4 0.0268(12) 0.0182(11) 0.0482(15) 0.0053(10) 0.0170(11) 0.0013(9)
C5 0.0218(11) 0.0201(11) 0.0188(10) -0.0033(8) 0.0089(9) -0.0013(9)

loop_
_atom_type_symbol
_atom_type_description
_atom_type_scat_dispersion_real
_atom_type_scat_dispersion_imag
_atom_type_scat_source
C C 0.0033 0.0016 'International Tables Vol C Tables 4.2.6.8 and 6.1.1.4'
H H 0.0000 0.0000 'International Tables Vol C Tables 4.2.6.8 and 6.1.1.4'
N N 0.0061 0.0033 'International Tables Vol C Tables 4.2.6.8 and 6.1.1.4'
O O 0.0106 0.0060 'International Tables Vol C Tables 4.2.6.8 and 6.1.1.4'
Zn Zn 0.2839 1.4301 'International Tables Vol C Tables 4.2.6.8 and 6.1.1.4'

loop_
_geom_angle_atom_site_label_1
_geom_angle_atom_site_label_2
_geom_angle_atom_site_label_3
_geom_angle
_geom_angle_site_symmetry_1
_geom_angle_site_symmetry_3
N3 Zn1 O1 110.02(7) . .
N3 Zn1 N1 117.00(7) . 7_557
O1 Zn1 N1 108.87(7) . 7_557
N3 Zn1 N6 113.23(8) . 6_556
O1 Zn1 N6 100.85(7) . 6_556
N1 Zn1 N6 105.56(7) 7_557 6_556
C1 O1 Zn1 126.32(13) . .
C1 N1 N1 121.14(12) . 2_556
C1 N1 Zn1 115.26(14) . 7_557
N1 N1 Zn1 120.47(9) 2_556 7_557
C5 N3 N4 106.09(17) . .
C5 N3 Zn1 134.28(16) . .
N4 N3 Zn1 119.35(14) . .
N5 N4 N3 109.19(17) . .
N4 N5 N6 109.01(17) . .
C5 N6 N5 106.20(17) . .
C5 N6 Zn1 141.36(15) . 6
N5 N6 Zn1 112.18(13) . 6
O1 C1 N1 116.80(19) . .
O1 C1 C2 123.12(19) . .
N1 C1 C2 120.04(18) . .
C3 C2 C2 119.61(14) . 2_556
C3 C2 C1 122.4(2) . .
C2 C2 C1 117.86(12) 2_556 .
C4 C3 C2 120.4(2) . .
N2 C4 C3 121.1(3) . .
N2 C4 C4 118.9(2) . 2_556
C3 C4 C4 119.93(14) . 2_556
N3 C5 N6 109.51(19) . .
N3 C5 N7 124.5(2) . .
N6 C5 N7 125.9(2) . .

loop_
_geom_bond_atom_site_label_1
_geom_bond_atom_site_label_2
_geom_bond_distance
_geom_bond_site_symmetry_2
Zn1 N3 1.9715(18) .
Zn1 O1 1.9726(15) .
Zn1 N1 1.9933(17) 7_557
Zn1 N6 2.0032(18) 6_556
O1 C1 1.301(3) .
N1 C1 1.324(3) .
N1 N1 1.396(3) 2_556
N1 Zn1 1.9933(17) 7_557
N2 C4 1.349(5) .
N3 C5 1.335(3) .
N3 N4 1.371(3) .
N4 N5 1.285(3) .
N5 N6 1.370(3) .
N6 C5 1.337(3) .
N6 Zn1 2.0032(18) 6
N7 C5 1.348(3) .
C1 C2 1.449(3) .
C2 C3 1.400(3) .
C2 C2 1.412(4) 2_556
C3 C4 1.381(3) .
C4 C4 1.418(6) 2_556
